data_7157785
loop_
_publ_author_name
'He, Xue-Wen'
'Zhou, Wei'
'Zhang, Min'
'Tian, Min-Yi'
'Wang, Hui-Juan'
'Tian, You-Ping'
'Liu, Xiong-Li'

_publ_section_title
;
 Transition-metal-free cascade benzannulations for synthesizing
 2-hydroxybenzophenones
;
_journal_issue 44
_journal_name_full 'Organic &amp; Biomolecular Chemistry'
_journal_page_first 9039
_journal_page_last 9043
_journal_paper_doi 10.1039/D0OB01894E
_journal_volume 18
_journal_year 2020
_chemical_formula_moiety 'C19 H12 Br N O4'
_chemical_formula_sum 'C19 H12 Br N O4'
_chemical_formula_weight 398.21
_space_group_crystal_system monoclinic
_space_group_IT_number 14
_space_group_name_Hall '-P 2ybc'
_space_group_name_H-M_alt 'P 1 21/c 1'
_atom_sites_solution_hydrogens geom
_atom_sites_solution_primary direct
_audit_creation_date 2019-09-12
_audit_creation_method
;
Olex2 1.3-alpha
(compiled 2019.08.16 svn.r3652 for OlexSys, GUI svn.r5895)
;
_audit_update_record
;
2020-03-29 deposited with the CCDC.	2020-10-20 downloaded from the CCDC.
;
_cell_angle_alpha 90
_cell_angle_beta 94.845(5)
_cell_angle_gamma 90
_cell_formula_units_Z 4
_cell_length_a 12.5309(7)
_cell_length_b 7.1686(4)
_cell_length_c 17.8685(10)
_cell_measurement_reflns_used 2488
_cell_measurement_temperature 100.00(10)
_cell_measurement_theta_max 29.1360
_cell_measurement_theta_min 2.6700
_cell_volume 1599.37(16)
_computing_cell_refinement 'CrysAlisPro 1.171.38.43f (Rigaku OD, 2015)'
_computing_data_collection 'CrysAlisPro 1.171.38.43f (Rigaku OD, 2015)'
_computing_data_reduction 'CrysAlisPro 1.171.38.43f (Rigaku OD, 2015)'
_computing_molecular_graphics 'Olex2 1.3-alpha (Dolomanov et al., 2009)'
_computing_publication_material 'Olex2 1.3-alpha (Dolomanov et al., 2009)'
_computing_structure_refinement 'ShelXL 2018/3 (Sheldrick, 2015)'
_computing_structure_solution 'ShelXS 2018/3 (Sheldrick, 2008)'
_diffrn_ambient_environment N~2~
_diffrn_ambient_temperature 100.00(10)
_diffrn_detector 'CCD plate'
_diffrn_detector_area_resol_mean 5.2684
_diffrn_detector_type AtlasS2
_diffrn_measured_fraction_theta_full 1.000
_diffrn_measured_fraction_theta_max 1.000
_diffrn_measurement_details
;
List of Runs (angles in degrees, time in seconds):

  # Type    Start    End  Width  t~exp~   \w     \q     \k     \f   Frames
#--------------------------------------------------------------------------
  1  \w     -1.00  84.00   1.00    2.00    --   11.74  57.00  90.00   85
  2  \w    -54.00  43.00   1.00    2.00    --   11.74 -77.00 -30.00   97
;
_diffrn_measurement_device 'four-circle diffractometer'
_diffrn_measurement_device_type 'SuperNova, Dual, Cu at zero, AtlasS2'
_diffrn_measurement_method '\w scans'
_diffrn_orient_matrix_type 'CrysAlisPro convention (1999,Acta A55,543-557)'
_diffrn_orient_matrix_UB_11 0.0152696000
_diffrn_orient_matrix_UB_12 0.0155040000
_diffrn_orient_matrix_UB_13 -0.0368007000
_diffrn_orient_matrix_UB_21 0.0545591000
_diffrn_orient_matrix_UB_22 -0.0123840000
_diffrn_orient_matrix_UB_23 0.0131764000
_diffrn_orient_matrix_UB_31 -0.0045113000
_diffrn_orient_matrix_UB_32 -0.0969517000
_diffrn_orient_matrix_UB_33 -0.0075540000
_diffrn_radiation_monochromator mirror
_diffrn_radiation_probe x-ray
_diffrn_radiation_type 'Mo K\a'
_diffrn_radiation_wavelength 0.71073
_diffrn_reflns_av_R_equivalents 0.0314
_diffrn_reflns_av_unetI/netI 0.0469
_diffrn_reflns_Laue_measured_fraction_full 1.000
_diffrn_reflns_Laue_measured_fraction_max 1.000
_diffrn_reflns_limit_h_max 12
_diffrn_reflns_limit_h_min -14
_diffrn_reflns_limit_k_max 8
_diffrn_reflns_limit_k_min -7
_diffrn_reflns_limit_l_max 18
_diffrn_reflns_limit_l_min -21
_diffrn_reflns_number 6396
_diffrn_reflns_point_group_measured_fraction_full 1.000
_diffrn_reflns_point_group_measured_fraction_max 1.000
_diffrn_reflns_theta_full 25.000
_diffrn_reflns_theta_max 25.000
_diffrn_reflns_theta_min 2.288
_diffrn_source 'micro-focus sealed X-ray tube'
_diffrn_source_type 'SuperNova (Mo) X-ray Source'
_exptl_absorpt_coefficient_mu 2.595
_exptl_absorpt_correction_T_max 1.00000
_exptl_absorpt_correction_T_min 0.74827
_exptl_absorpt_correction_type multi-scan
_exptl_absorpt_process_details
;
CrysAlisPro 1.171.38.43f (Rigaku Oxford Diffraction, 2015)
Empirical absorption correction using spherical harmonics,
 implemented in SCALE3 ABSPACK scaling algorithm.
;
_exptl_crystal_colour yellow
_exptl_crystal_colour_primary yellow
_exptl_crystal_density_diffrn 1.654
_exptl_crystal_description block
_exptl_crystal_F_000 800
_exptl_crystal_size_max 0.14
_exptl_crystal_size_mid 0.12
_exptl_crystal_size_min 0.11
_refine_diff_density_max 0.363
_refine_diff_density_min -0.401
_refine_diff_density_rms 0.071
_refine_ls_extinction_method none
_refine_ls_goodness_of_fit_ref 1.032
_refine_ls_hydrogen_treatment constr
_refine_ls_matrix_type full
_refine_ls_number_parameters 227
_refine_ls_number_reflns 2818
_refine_ls_number_restraints 0
_refine_ls_restrained_S_all 1.032
_refine_ls_R_factor_all 0.0439
_refine_ls_R_factor_gt 0.0328
_refine_ls_shift/su_max 0.002
_refine_ls_shift/su_mean 0.000
_refine_ls_structure_factor_coef Fsqd
_refine_ls_weighting_details 'w=1/[\s^2^(Fo^2^)+(0.0307P)^2^+0.2318P] where P=(Fo^2^+2Fc^2^)/3'
_refine_ls_weighting_scheme calc
_refine_ls_wR_factor_gt 0.0683
_refine_ls_wR_factor_ref 0.0725
_reflns_Friedel_coverage 0.000
_reflns_number_gt 2367
_reflns_number_total 2818
_reflns_threshold_expression 'I > 2\s(I)'
_cod_data_source_file d0ob01894e2.cif
_cod_data_source_block hxw-18-02
_cod_database_code 7157785
_shelx_shelxl_version_number 2018/3
_shelx_space_group_comment
;
The symmetry employed for this shelxl refinement is uniquely defined
by the following loop, which should always be used as a source of
symmetry information in preference to the above space-group names.
They are only intended as comments.
;
_reflns_odcompleteness_completeness 99.92
_reflns_odcompleteness_iscentric 1
_reflns_odcompleteness_theta 26.32
_olex2_refinement_description
;
1. Fixed Uiso
 At 1.2 times of:
  All C(H) groups
 At 1.5 times of:
  All O(H) groups
2.a Aromatic/amide H refined with riding coordinates:
 C13(H13), C15(H15), C12(H12), C2(H2), C9(H9), C17(H17), C16(H16), C4(H4),
 C19(H19), C5(H5), C18(H18)
2.b Idealised tetrahedral OH refined as rotating group:
 O1(H1)
;
_olex2_submission_special_instructions 'No special instructions were received'
_oxdiff_exptl_absorpt_empirical_details
;
Empirical correction (ABSPACK) includes:
- Absorption correction using spherical harmonics
- Frame scaling
;
_oxdiff_exptl_absorpt_empirical_full_max 1.229
_oxdiff_exptl_absorpt_empirical_full_min 0.814

loop_
_space_group_symop_operation_xyz
'x, y, z'
'-x, y+1/2, -z+1/2'
'-x, -y, -z'
'x, -y-1/2, z-1/2'

loop_
_atom_site_label
_atom_site_type_symbol
_atom_site_fract_x
_atom_site_fract_y
_atom_site_fract_z
_atom_site_U_iso_or_equiv
_atom_site_adp_type
_atom_site_occupancy
_atom_site_site_symmetry_order
_atom_site_calc_flag
_atom_site_refinement_flags_posn
_atom_site_refinement_flags_adp
_atom_site_refinement_flags_occupancy
_atom_site_disorder_assembly
_atom_site_disorder_group
Br1 Br 1.07517(2) 0.93971(4) 0.27717(2) 0.02623(12) Uani 1 1 d . . . . .
O1 O 1.04845(13) 0.7082(2) 0.59813(9) 0.0192(4) Uani 1 1 d . . . . .
H1 H 0.986111 0.699115 0.608398 0.029 Uiso 1 1 calc R U . . .
O2 O 0.84469(14) 0.6822(2) 0.56956(10) 0.0210(4) Uani 1 1 d . . . . .
O4 O 0.42116(15) 0.9163(3) 0.41190(13) 0.0332(5) Uani 1 1 d . . . . .
O3 O 0.44190(15) 0.7525(3) 0.51406(11) 0.0416(6) Uani 1 1 d . . . . .
N1 N 0.46828(17) 0.8006(3) 0.45273(14) 0.0246(6) Uani 1 1 d . . . . .
C13 C 0.7543(2) 0.5855(3) 0.38002(15) 0.0159(6) Uani 1 1 d . . . . .
H13 H 0.818127 0.540945 0.363756 0.019 Uiso 1 1 calc R U . . .
C15 C 0.3670(2) 0.5385(3) 0.33647(15) 0.0171(6) Uani 1 1 d . . . . .
H15 H 0.366481 0.513405 0.387502 0.021 Uiso 1 1 calc R U . . .
C8 C 0.75546(19) 0.6751(3) 0.44903(14) 0.0153(6) Uani 1 1 d . . . . .
C1 C 0.95833(19) 0.7494(3) 0.47414(14) 0.0142(6) Uani 1 1 d . . . . .
C6 C 1.0506(2) 0.7491(3) 0.52495(14) 0.0160(6) Uani 1 1 d . . . . .
C3 C 1.0659(2) 0.8546(3) 0.37681(14) 0.0163(6) Uani 1 1 d . . . . .
C14 C 0.4616(2) 0.5971(3) 0.30749(15) 0.0148(6) Uani 1 1 d . . . . .
C11 C 0.5619(2) 0.6264(3) 0.35669(15) 0.0155(6) Uani 1 1 d . . . . .
C12 C 0.6603(2) 0.5614(3) 0.33525(15) 0.0166(6) Uani 1 1 d . . . . .
H12 H 0.662151 0.500349 0.289463 0.020 Uiso 1 1 calc R U . . .
C2 C 0.9679(2) 0.8062(3) 0.40009(14) 0.0154(6) Uani 1 1 d . . . . .
H2 H 0.907328 0.811233 0.366293 0.018 Uiso 1 1 calc R U . . .
C7 C 0.8532(2) 0.7012(3) 0.50184(14) 0.0154(6) Uani 1 1 d . . . . .
C10 C 0.56647(19) 0.7149(3) 0.42643(15) 0.0167(6) Uani 1 1 d . . . . .
C9 C 0.65835(19) 0.7384(3) 0.47313(15) 0.0162(6) Uani 1 1 d . . . . .
H9 H 0.656085 0.795070 0.519782 0.019 Uiso 1 1 calc R U . . .
C17 C 0.2749(2) 0.5523(3) 0.21356(16) 0.0210(6) Uani 1 1 d . . . . .
H17 H 0.211934 0.541722 0.182351 0.025 Uiso 1 1 calc R U . . .
C16 C 0.2741(2) 0.5175(4) 0.28964(16) 0.0214(6) Uani 1 1 d . . . . .
H16 H 0.211203 0.479929 0.309308 0.026 Uiso 1 1 calc R U . . .
C4 C 1.1579(2) 0.8457(4) 0.42598(15) 0.0181(6) Uani 1 1 d . . . . .
H4 H 1.224179 0.874898 0.409327 0.022 Uiso 1 1 calc R U . . .
C19 C 0.4620(2) 0.6256(3) 0.23069(15) 0.0170(6) Uani 1 1 d . . . . .
H19 H 0.525152 0.660097 0.210550 0.020 Uiso 1 1 calc R U . . .
C5 C 1.1502(2) 0.7935(3) 0.49914(15) 0.0186(6) Uani 1 1 d . . . . .
H5 H 1.211750 0.787516 0.532030 0.022 Uiso 1 1 calc R U . . .
C18 C 0.3691(2) 0.6029(3) 0.18379(16) 0.0191(6) Uani 1 1 d . . . . .
H18 H 0.370085 0.621729 0.132349 0.023 Uiso 1 1 calc R U . . .

loop_
_atom_site_aniso_label
_atom_site_aniso_U_11
_atom_site_aniso_U_22
_atom_site_aniso_U_33
_atom_site_aniso_U_23
_atom_site_aniso_U_13
_atom_site_aniso_U_12
Br1 0.02742(18) 0.0347(2) 0.01799(17) 0.00514(13) 0.00997(12) -0.00232(13)
O1 0.0195(10) 0.0223(10) 0.0161(10) 0.0033(9) 0.0028(8) 0.0019(8)
O2 0.0235(10) 0.0248(11) 0.0157(11) 0.0021(9) 0.0077(8) -0.0005(8)
O4 0.0179(11) 0.0233(11) 0.0603(16) -0.0085(11) 0.0146(11) 0.0036(9)
O3 0.0238(12) 0.0790(18) 0.0245(13) -0.0202(12) 0.0154(10) -0.0059(11)
N1 0.0130(12) 0.0271(14) 0.0349(16) -0.0216(13) 0.0080(12) -0.0094(11)
C13 0.0147(14) 0.0158(14) 0.0180(15) 0.0024(12) 0.0057(12) 0.0037(11)
C15 0.0205(14) 0.0151(14) 0.0164(15) -0.0013(12) 0.0057(12) -0.0031(11)
C8 0.0170(14) 0.0112(13) 0.0184(15) 0.0012(12) 0.0060(12) -0.0020(11)
C1 0.0150(13) 0.0110(13) 0.0172(14) -0.0017(11) 0.0047(12) 0.0014(11)
C6 0.0225(15) 0.0097(13) 0.0160(14) -0.0002(11) 0.0027(12) 0.0038(11)
C3 0.0217(14) 0.0154(14) 0.0131(14) 0.0006(11) 0.0091(12) 0.0026(11)
C14 0.0178(14) 0.0072(13) 0.0202(15) -0.0034(11) 0.0053(12) 0.0015(11)
C11 0.0173(14) 0.0104(13) 0.0198(15) 0.0037(11) 0.0076(12) -0.0014(11)
C12 0.0224(15) 0.0113(13) 0.0172(14) -0.0002(12) 0.0089(12) -0.0010(11)
C2 0.0160(13) 0.0133(13) 0.0168(14) 0.0011(12) 0.0007(11) 0.0021(11)
C7 0.0207(14) 0.0102(13) 0.0161(15) 0.0002(12) 0.0054(12) 0.0036(11)
C10 0.0128(13) 0.0137(13) 0.0254(16) -0.0047(12) 0.0115(12) -0.0021(11)
C9 0.0202(14) 0.0136(13) 0.0157(14) -0.0030(11) 0.0065(12) -0.0045(11)
C17 0.0207(15) 0.0162(14) 0.0257(16) -0.0039(12) 0.0002(13) -0.0038(12)
C16 0.0184(15) 0.0199(15) 0.0268(17) -0.0039(13) 0.0078(13) -0.0083(12)
C4 0.0148(14) 0.0163(14) 0.0243(16) -0.0027(12) 0.0075(12) 0.0007(11)
C19 0.0181(14) 0.0099(13) 0.0243(16) 0.0014(12) 0.0099(12) 0.0008(11)
C5 0.0140(13) 0.0169(14) 0.0246(16) -0.0035(13) -0.0007(12) 0.0015(11)
C18 0.0271(16) 0.0135(14) 0.0174(15) 0.0006(12) 0.0063(12) 0.0004(12)

loop_
_atom_type_symbol
_atom_type_description
_atom_type_scat_dispersion_real
_atom_type_scat_dispersion_imag
_atom_type_scat_source
C C 0.0033 0.0016 'International Tables Vol C Tables 4.2.6.8 and 6.1.1.4'
H H 0.0000 0.0000 'International Tables Vol C Tables 4.2.6.8 and 6.1.1.4'
Br Br -0.2901 2.4595 'International Tables Vol C Tables 4.2.6.8 and 6.1.1.4'
N N 0.0061 0.0033 'International Tables Vol C Tables 4.2.6.8 and 6.1.1.4'
O O 0.0106 0.0060 'International Tables Vol C Tables 4.2.6.8 and 6.1.1.4'

loop_
_geom_angle_atom_site_label_1
_geom_angle_atom_site_label_2
_geom_angle_atom_site_label_3
_geom_angle
_geom_angle_site_symmetry_1
_geom_angle_site_symmetry_3
_geom_angle_publ_flag
C6 O1 H1 109.5 . . ?
O4 N1 C10 117.5(2) . . ?
O3 N1 O4 125.0(2) . . ?
O3 N1 C10 117.5(3) . . ?
C8 C13 H13 119.4 . . ?
C12 C13 H13 119.4 . . ?
C12 C13 C8 121.1(2) . . ?
C14 C15 H15 119.8 . . ?
C16 C15 H15 119.8 . . ?
C16 C15 C14 120.4(3) . . ?
C13 C8 C7 124.4(2) . . ?
C13 C8 C9 118.6(2) . . ?
C9 C8 C7 116.9(2) . . ?
C6 C1 C7 119.2(2) . . ?
C2 C1 C6 118.6(2) . . ?
C2 C1 C7 122.1(2) . . ?
O1 C6 C1 123.0(2) . . ?
O1 C6 C5 117.5(2) . . ?
C5 C6 C1 119.5(2) . . ?
C2 C3 Br1 119.5(2) . . ?
C2 C3 C4 120.8(2) . . ?
C4 C3 Br1 119.69(18) . . ?
C15 C14 C11 121.6(2) . . ?
C19 C14 C15 119.0(3) . . ?
C19 C14 C11 119.4(2) . . ?
C12 C11 C14 120.7(2) . . ?
C10 C11 C14 124.1(2) . . ?
C10 C11 C12 115.1(2) . . ?
C13 C12 C11 121.9(2) . . ?
C13 C12 H12 119.0 . . ?
C11 C12 H12 119.0 . . ?
C1 C2 H2 119.7 . . ?
C3 C2 C1 120.7(2) . . ?
C3 C2 H2 119.7 . . ?
O2 C7 C8 118.2(2) . . ?
O2 C7 C1 120.4(2) . . ?
C1 C7 C8 121.4(2) . . ?
C11 C10 N1 119.9(2) . . ?
C9 C10 N1 115.5(2) . . ?
C9 C10 C11 124.5(2) . . ?
C8 C9 H9 120.7 . . ?
C10 C9 C8 118.6(2) . . ?
C10 C9 H9 120.7 . . ?
C16 C17 H17 119.9 . . ?
C16 C17 C18 120.1(3) . . ?
C18 C17 H17 119.9 . . ?
C15 C16 C17 120.0(2) . . ?
C15 C16 H16 120.0 . . ?
C17 C16 H16 120.0 . . ?
C3 C4 H4 120.2 . . ?
C5 C4 C3 119.6(2) . . ?
C5 C4 H4 120.2 . . ?
C14 C19 H19 119.7 . . ?
C18 C19 C14 120.5(2) . . ?
C18 C19 H19 119.7 . . ?
C6 C5 H5 119.6 . . ?
C4 C5 C6 120.7(3) . . ?
C4 C5 H5 119.6 . . ?
C17 C18 C19 119.9(3) . . ?
C17 C18 H18 120.0 . . ?
C19 C18 H18 120.0 . . ?

loop_
_geom_bond_atom_site_label_1
_geom_bond_atom_site_label_2
_geom_bond_distance
_geom_bond_site_symmetry_2
_geom_bond_publ_flag
Br1 C3 1.895(2) . ?
O1 H1 0.8200 . ?
O1 C6 1.343(3) . ?
O2 C7 1.231(3) . ?
O4 N1 1.223(3) . ?
O3 N1 1.221(3) . ?
N1 C10 1.487(3) . ?
C13 H13 0.9300 . ?
C13 C8 1.389(3) . ?
C13 C12 1.378(4) . ?
C15 H15 0.9300 . ?
C15 C14 1.398(3) . ?
C15 C16 1.383(4) . ?
C8 C7 1.494(4) . ?
C8 C9 1.400(3) . ?
C1 C6 1.409(3) . ?
C1 C2 1.399(3) . ?
C1 C7 1.487(3) . ?
C6 C5 1.403(3) . ?
C3 C2 1.374(3) . ?
C3 C4 1.390(4) . ?
C14 C11 1.486(4) . ?
C14 C19 1.388(4) . ?
C11 C12 1.401(3) . ?
C11 C10 1.395(4) . ?
C12 H12 0.9300 . ?
C2 H2 0.9300 . ?
C10 C9 1.374(4) . ?
C9 H9 0.9300 . ?
C17 H17 0.9300 . ?
C17 C16 1.383(4) . ?
C17 C18 1.384(4) . ?
C16 H16 0.9300 . ?
C4 H4 0.9300 . ?
C4 C5 1.371(4) . ?
C19 H19 0.9300 . ?
C19 C18 1.385(4) . ?
C5 H5 0.9300 . ?
C18 H18 0.9300 . ?
